data_4325854
loop_
_publ_author_name
'Jonathan Bould'
'Tom\'a\<s Ba\<se'
'Michael G. S. Londesborough'
'Luis A. Oro'
'Ram\'on Mac\'ias'
'John D. Kennedy'
'Pavel Kub\'at'
'Marcel Fuciman'
'Tom\'a\<s Pol\'ivka'
'Kamil Lang'

_publ_section_title
;
 Reversible Capture of Small Molecules On Bimetallaborane Clusters:
 Synthesis, Structural Characterization, and Photophysical Aspects
;
_journal_name_full 'Inorganic Chemistry'
_journal_page_first 7511
_journal_page_last 7523
_journal_paper_doi 10.1021/ic200374k
_journal_volume 50
_journal_year 2011
_chemical_formula_moiety 'C32 H54 B10 O2 P4 Pd2 S, C6 H6'
_chemical_formula_sum 'C38 H60 B10 O2 P4 Pd2 S'
_chemical_formula_weight 1025.70
_chemical_name_systematic
; 
 ? 
;
_space_group_IT_number 33
_symmetry_cell_setting orthorhombic
_symmetry_space_group_name_Hall 'P 2c -2n'
_symmetry_space_group_name_H-M 'P n a 21'
_atom_sites_solution_hydrogens geom
_atom_sites_solution_primary direct
_atom_sites_solution_secondary difmap
_audit_creation_method SHELXL-97
_cell_angle_alpha 90.00
_cell_angle_beta 90.00
_cell_angle_gamma 90.00
_cell_formula_units_Z 4
_cell_length_a 23.964(5)
_cell_length_b 10.788(2)
_cell_length_c 17.682(4)
_cell_measurement_reflns_used 69512
_cell_measurement_temperature 150(2)
_cell_measurement_theta_max 27.485
_cell_measurement_theta_min 0.998
_cell_volume 4571.2(16)
_computing_cell_refinement 'DENZO-SMN (Otwinowski & Minor, 1996)'
_computing_data_collection 'COLLECT (Nonius, 1999)'
_computing_data_reduction 'DENZO-SMN (Otwinowski & Minor, 1996)'
_computing_molecular_graphics
;
 ORTEP3 for Windows (Farrugia, 1997) 
 XSeed (Barbour, 2001)
;
_computing_publication_material 'WC (Thornton-Pett, 2000)'
_computing_structure_refinement 'SHELXL-97 (Sheldrick, 1997)'
_computing_structure_solution 'SHELXS-97 (Sheldrick, 1990)'
_diffrn_ambient_temperature 150(2)
_diffrn_detector_area_resol_mean 9.091
_diffrn_measured_fraction_theta_full 0.999
_diffrn_measured_fraction_theta_max 0.999
_diffrn_measurement_device_type 'Nonius KappaCCD area detector diffractometer'
_diffrn_measurement_method
;
   Detector set at 30mm from sample with different 2theta offsets 
   1 degree phi exposures for chi=0 degree settings
   1 degree omega exposures for chi=90 degree settings
;
_diffrn_radiation_monochromator graphite
_diffrn_radiation_source 'fine-focus sealed tube'
_diffrn_radiation_type MoK\a
_diffrn_radiation_wavelength 0.71073
_diffrn_reflns_av_R_equivalents 0.0842
_diffrn_reflns_av_sigmaI/netI 0.0473
_diffrn_reflns_limit_h_max 31
_diffrn_reflns_limit_h_min -31
_diffrn_reflns_limit_k_max 14
_diffrn_reflns_limit_k_min -13
_diffrn_reflns_limit_l_max 22
_diffrn_reflns_limit_l_min -22
_diffrn_reflns_number 88971
_diffrn_reflns_theta_full 27.49
_diffrn_reflns_theta_max 27.49
_diffrn_reflns_theta_min 2.79
_diffrn_standards_decay_% negligible
_exptl_absorpt_coefficient_mu 1.006
_exptl_absorpt_correction_T_max 0.8803
_exptl_absorpt_correction_T_min 0.8165
_exptl_absorpt_correction_type multi-scan
_exptl_absorpt_process_details
;
 Using multiple and symmetry-related data measurements via the program SORTAV
 See R.H. Blessing, Acta Cryst (1995), A51, 33-38 
;
_exptl_crystal_colour red
_exptl_crystal_density_diffrn 1.490
_exptl_crystal_description fragment
_exptl_crystal_F_000 2088
_exptl_crystal_size_max 0.21
_exptl_crystal_size_mid 0.18
_exptl_crystal_size_min 0.13
_refine_diff_density_max 1.250
_refine_diff_density_min -0.970
_refine_diff_density_rms 0.131
_refine_ls_abs_structure_details 'Flack H D (1983), Acta Cryst. A39, 876-881'
_refine_ls_abs_structure_Flack -0.06(3)
_refine_ls_extinction_method none
_refine_ls_goodness_of_fit_ref 1.044
_refine_ls_hydrogen_treatment constr
_refine_ls_matrix_type full
_refine_ls_number_parameters 498
_refine_ls_number_reflns 10449
_refine_ls_number_restraints 10
_refine_ls_restrained_S_all 1.050
_refine_ls_R_factor_all 0.0565
_refine_ls_R_factor_gt 0.0433
_refine_ls_shift/su_max 0.002
_refine_ls_shift/su_mean 0.000
_refine_ls_structure_factor_coef Fsqd
_refine_ls_weighting_details
; calc 
 [1.00000+0.00000exp(0.00(sin\q/\l)^2^)]/ 
   [\s^2^(Fo^2^)+0.0000+3.2442*P+(0.0721P)^2^+0.0000sin\q/\l] 
 where P = 0.33300Fo^2^ + 0.66700Fc^2^ 
;
_refine_ls_weighting_scheme calc
_refine_ls_wR_factor_gt 0.1069
_refine_ls_wR_factor_ref 0.1152
_reflns_number_gt 8929
_reflns_number_total 10449
_reflns_threshold_expression >2sigma(I)
_cod_data_source_file ic200374k_si_002_6.cif
_cod_data_source_block compound13
_cod_original_cell_volume 4571.4(16)
_cod_database_code 4325854

loop_
_symmetry_equiv_pos_as_xyz
'x, y, z'
'-x, -y, z+1/2'
'-x+1/2, y+1/2, z+1/2'
'x+1/2, -y+1/2, z'

loop_
_atom_site_label
_atom_site_type_symbol
_atom_site_fract_x
_atom_site_fract_y
_atom_site_fract_z
_atom_site_U_iso_or_equiv
_atom_site_adp_type
_atom_site_occupancy
_atom_site_symmetry_multiplicity
_atom_site_calc_flag
_atom_site_refinement_flags
Pd1 Pd 0.462129(13) 0.70458(3) 0.28751(2) 0.01992(9) Uani 1 1 d .
S1 S 0.38876(5) 0.76620(11) 0.20598(7) 0.0242(3) Uani 1 1 d .
P1 P 0.53501(5) 0.75355(12) 0.19786(8) 0.0242(3) Uani 1 1 d .
O1 O 0.40222(17) 0.8013(3) 0.1287(2) 0.0345(9) Uani 1 1 d .
C1S C 0.2329(5) 0.6220(9) -0.1302(6) 0.0861(17) Uani 1 1 d D
H1S H 0.1987 0.6251 -0.1030 0.103 Uiso 1 1 calc R
Pd2 Pd 0.375736(13) 0.55017(3) 0.23687(2) 0.02075(9) Uani 1 1 d .
P2 P 0.45918(5) 0.90361(12) 0.34541(7) 0.0226(3) Uani 1 1 d .
O2 O 0.34876(14) 0.8492(3) 0.2423(2) 0.0305(8) Uani 1 1 d .
C2S C 0.2432(5) 0.5504(9) -0.1910(5) 0.0861(17) Uani 1 1 d D
H2S H 0.2124 0.5058 -0.2111 0.103 Uiso 1 1 calc R
P3 P 0.37685(6) 0.46363(13) 0.11015(8) 0.0262(3) Uani 1 1 d .
C3S C 0.2938(3) 0.5351(8) -0.2273(7) 0.0870(18) Uani 1 1 d D
H3S H 0.2971 0.4801 -0.2690 0.104 Uiso 1 1 calc R
B3 B 0.4695(2) 0.4985(5) 0.2546(3) 0.0237(12) Uani 1 1 d .
H3 H 0.4904 0.4923 0.1981 0.028 Uiso 1 1 calc R
P4 P 0.27649(5) 0.57314(12) 0.23902(10) 0.0288(3) Uani 1 1 d .
C4S C 0.3373(4) 0.5979(9) -0.2030(7) 0.0870(18) Uani 1 1 d D
H4S H 0.3720 0.5845 -0.2274 0.104 Uiso 1 1 calc R
B4 B 0.5091(2) 0.5444(5) 0.3398(3) 0.0239(11) Uani 1 1 d .
H4 H 0.5548 0.5662 0.3389 0.029 Uiso 1 1 calc R
C5S C 0.3359(4) 0.6717(9) -0.1516(6) 0.0870(18) Uani 1 1 d D
H5S H 0.3687 0.7145 -0.1365 0.104 Uiso 1 1 calc R
B5 B 0.4609(2) 0.6193(5) 0.4038(3) 0.0233(11) Uani 1 1 d .
H5 H 0.4740 0.6914 0.4458 0.028 Uiso 1 1 calc R
C6S C 0.2825(4) 0.6939(10) -0.1129(6) 0.0861(17) Uani 1 1 d D
H6S H 0.2805 0.7570 -0.0755 0.103 Uiso 1 1 calc R
B6 B 0.3912(2) 0.6196(5) 0.3595(3) 0.0223(11) Uani 1 1 d .
H6 H 0.3599 0.6936 0.3725 0.027 Uiso 1 1 calc R
B7 B 0.4178(2) 0.3819(5) 0.2840(3) 0.0247(11) Uani 1 1 d .
H7 H 0.4059 0.3011 0.2477 0.030 Uiso 1 1 calc R
B8 B 0.4859(2) 0.3921(5) 0.3257(3) 0.0240(11) Uani 1 1 d .
H8 H 0.5172 0.3177 0.3133 0.029 Uiso 1 1 calc R
B9 B 0.4816(3) 0.4617(5) 0.4161(3) 0.0271(12) Uani 1 1 d .
H9 H 0.5090 0.4324 0.4642 0.032 Uiso 1 1 calc R
B10 B 0.4101(2) 0.5093(5) 0.4288(3) 0.0264(12) Uani 1 1 d .
H10 H 0.3904 0.5148 0.4861 0.032 Uiso 1 1 calc R
B11 B 0.3702(2) 0.4559(5) 0.3509(3) 0.0236(12) Uani 1 1 d .
H11 H 0.3262 0.4239 0.3600 0.028 Uiso 1 1 calc R
B12 B 0.4260(3) 0.3650(6) 0.3843(3) 0.0265(12) Uani 1 1 d .
H12 H 0.4177 0.2737 0.4123 0.032 Uiso 1 1 calc R
C111 C 0.5448(2) 0.9169(5) 0.1751(3) 0.0274(11) Uani 1 1 d .
C112 C 0.5158(2) 0.9707(5) 0.1148(3) 0.0292(11) Uani 1 1 d .
H112 H 0.4919 0.9210 0.0845 0.035 Uiso 1 1 calc R
C113 C 0.5216(3) 1.0966(6) 0.0988(4) 0.0381(13) Uani 1 1 d .
H113 H 0.5018 1.1322 0.0576 0.046 Uiso 1 1 calc R
C114 C 0.5565(3) 1.1703(5) 0.1432(4) 0.0416(14) Uani 1 1 d .
H114 H 0.5603 1.2562 0.1325 0.050 Uiso 1 1 calc R
C115 C 0.5858(2) 1.1177(5) 0.2034(4) 0.0389(13) Uani 1 1 d .
H115 H 0.6099 1.1675 0.2333 0.047 Uiso 1 1 calc R
C116 C 0.5797(2) 0.9924(5) 0.2196(3) 0.0285(11) Uani 1 1 d .
H116 H 0.5992 0.9572 0.2611 0.034 Uiso 1 1 calc R
C121 C 0.5286(2) 0.6859(5) 0.1044(3) 0.0325(12) Uani 1 1 d .
H12A H 0.5559 0.7240 0.0704 0.049 Uiso 1 1 calc R
H12B H 0.4909 0.7005 0.0849 0.049 Uiso 1 1 calc R
H12C H 0.5355 0.5965 0.1073 0.049 Uiso 1 1 calc R
C131 C 0.6042(2) 0.7045(5) 0.2257(3) 0.0307(11) Uani 1 1 d .
H13A H 0.6085 0.6157 0.2154 0.046 Uiso 1 1 calc R
H13B H 0.6094 0.7198 0.2798 0.046 Uiso 1 1 calc R
H13C H 0.6321 0.7512 0.1969 0.046 Uiso 1 1 calc R
C211 C 0.5241(2) 0.9441(5) 0.3934(3) 0.0275(11) Uani 1 1 d .
C212 C 0.5652(2) 0.8550(5) 0.4065(3) 0.0311(12) Uani 1 1 d .
H212 H 0.5593 0.7719 0.3906 0.037 Uiso 1 1 calc R
C213 C 0.6147(2) 0.8875(5) 0.4427(3) 0.0349(13) Uani 1 1 d .
H213 H 0.6424 0.8264 0.4523 0.042 Uiso 1 1 calc R
C214 C 0.6234(3) 1.0084(7) 0.4646(4) 0.0472(16) Uani 1 1 d .
H214 H 0.6572 1.0306 0.4891 0.057 Uiso 1 1 calc R
C215 C 0.5830(3) 1.0981(6) 0.4509(4) 0.0506(17) Uani 1 1 d .
H215 H 0.5893 1.1811 0.4668 0.061 Uiso 1 1 calc R
C216 C 0.5342(3) 1.0680(6) 0.4146(4) 0.0367(13) Uani 1 1 d .
H216 H 0.5074 1.1303 0.4039 0.044 Uiso 1 1 calc R
C221 C 0.4433(2) 1.0388(4) 0.2870(4) 0.0299(10) Uani 1 1 d .
H22A H 0.4340 1.1092 0.3197 0.045 Uiso 1 1 calc R
H22B H 0.4114 1.0200 0.2541 0.045 Uiso 1 1 calc R
H22C H 0.4758 1.0595 0.2559 0.045 Uiso 1 1 calc R
C231 C 0.4064(2) 0.9230(5) 0.4184(3) 0.0309(12) Uani 1 1 d .
H23A H 0.4080 0.8528 0.4535 0.046 Uiso 1 1 calc R
H23B H 0.3694 0.9264 0.3949 0.046 Uiso 1 1 calc R
H23C H 0.4133 1.0001 0.4461 0.046 Uiso 1 1 calc R
C311 C 0.3218(2) 0.3520(5) 0.0889(3) 0.0341(12) Uani 1 1 d .
C312 C 0.2810(3) 0.3758(6) 0.0352(4) 0.0426(14) Uani 1 1 d .
H312 H 0.2807 0.4526 0.0090 0.051 Uiso 1 1 calc R
C313 C 0.2405(3) 0.2870(6) 0.0199(5) 0.0503(18) Uani 1 1 d .
H313 H 0.2122 0.3047 -0.0162 0.060 Uiso 1 1 calc R
C314 C 0.2404(3) 0.1770(8) 0.0550(5) 0.062(2) Uani 1 1 d .
H314 H 0.2122 0.1179 0.0440 0.074 Uiso 1 1 calc R
C315 C 0.2819(4) 0.1496(6) 0.1077(5) 0.060(2) Uani 1 1 d .
H315 H 0.2823 0.0709 0.1317 0.072 Uiso 1 1 calc R
C316 C 0.3223(3) 0.2363(6) 0.1252(4) 0.0490(17) Uani 1 1 d .
H316 H 0.3503 0.2177 0.1616 0.059 Uiso 1 1 calc R
C321 C 0.4376(2) 0.3731(6) 0.0828(3) 0.0355(13) Uani 1 1 d .
H32A H 0.4446 0.3088 0.1208 0.053 Uiso 1 1 calc R
H32B H 0.4702 0.4276 0.0792 0.053 Uiso 1 1 calc R
H32C H 0.4308 0.3340 0.0336 0.053 Uiso 1 1 calc R
C331 C 0.3712(3) 0.5752(6) 0.0332(3) 0.0367(13) Uani 1 1 d .
H33A H 0.4007 0.6374 0.0380 0.055 Uiso 1 1 calc R
H33B H 0.3347 0.6161 0.0354 0.055 Uiso 1 1 calc R
H33C H 0.3750 0.5321 -0.0153 0.055 Uiso 1 1 calc R
C411 C 0.2406(2) 0.6407(5) 0.1575(3) 0.0298(12) Uani 1 1 d .
C412 C 0.2518(2) 0.7626(6) 0.1349(4) 0.0391(14) Uani 1 1 d .
H412 H 0.2787 0.8105 0.1616 0.047 Uiso 1 1 calc R
C413 C 0.2238(3) 0.8134(6) 0.0739(4) 0.0449(15) Uani 1 1 d .
H413 H 0.2323 0.8959 0.0591 0.054 Uiso 1 1 calc R
C414 C 0.1841(3) 0.7482(7) 0.0337(4) 0.0450(15) Uani 1 1 d .
H414 H 0.1653 0.7846 -0.0080 0.054 Uiso 1 1 calc R
C415 C 0.1725(3) 0.6277(6) 0.0564(4) 0.0436(15) Uani 1 1 d .
H415 H 0.1448 0.5811 0.0304 0.052 Uiso 1 1 calc R
C416 C 0.2011(2) 0.5743(5) 0.1172(3) 0.0348(12) Uani 1 1 d .
H416 H 0.1933 0.4910 0.1310 0.042 Uiso 1 1 calc R
C421 C 0.2405(3) 0.4273(6) 0.2532(4) 0.0453(16) Uani 1 1 d .
H42A H 0.2533 0.3892 0.3004 0.068 Uiso 1 1 calc R
H42B H 0.2486 0.3716 0.2108 0.068 Uiso 1 1 calc R
H42C H 0.2002 0.4422 0.2560 0.068 Uiso 1 1 calc R
C431 C 0.2505(3) 0.6661(7) 0.3164(4) 0.0423(15) Uani 1 1 d .
H43A H 0.2096 0.6668 0.3153 0.063 Uiso 1 1 calc R
H43B H 0.2645 0.7511 0.3114 0.063 Uiso 1 1 calc R
H43C H 0.2633 0.6309 0.3644 0.063 Uiso 1 1 calc R

loop_
_atom_site_aniso_label
_atom_site_aniso_U_11
_atom_site_aniso_U_22
_atom_site_aniso_U_33
_atom_site_aniso_U_23
_atom_site_aniso_U_13
_atom_site_aniso_U_12
Pd1 0.01964(16) 0.01914(16) 0.02096(17) 0.00002(15) -0.00020(16) -0.00014(12)
S1 0.0233(6) 0.0227(6) 0.0266(6) 0.0036(5) -0.0034(5) -0.0016(5)
P1 0.0226(6) 0.0245(6) 0.0255(7) 0.0004(5) 0.0035(5) -0.0015(5)
O1 0.037(2) 0.035(2) 0.031(2) 0.0075(16) -0.0055(17) -0.0059(17)
C1S 0.098(4) 0.081(4) 0.080(4) -0.010(3) -0.002(3) 0.003(3)
Pd2 0.01990(16) 0.02053(16) 0.02183(17) 0.00050(15) -0.00067(16) -0.00014(13)
P2 0.0240(6) 0.0203(6) 0.0236(6) -0.0028(5) 0.0002(5) 0.0008(5)
O2 0.0295(17) 0.0234(16) 0.039(2) -0.0028(17) -0.0049(18) 0.0016(13)
C2S 0.098(4) 0.081(4) 0.080(4) -0.010(3) -0.002(3) 0.003(3)
P3 0.0301(7) 0.0245(7) 0.0240(7) -0.0029(5) -0.0015(5) -0.0007(5)
C3S 0.060(3) 0.075(4) 0.126(6) 0.003(3) -0.002(4) 0.011(3)
B3 0.022(3) 0.020(2) 0.029(3) -0.009(2) -0.001(2) 0.003(2)
P4 0.0202(5) 0.0339(6) 0.0322(7) 0.0038(6) -0.0017(6) -0.0013(5)
C4S 0.060(3) 0.075(4) 0.126(6) 0.003(3) -0.002(4) 0.011(3)
B4 0.021(3) 0.025(3) 0.026(3) 0.005(2) -0.001(2) 0.000(2)
C5S 0.060(3) 0.075(4) 0.126(6) 0.003(3) -0.002(4) 0.011(3)
B5 0.027(3) 0.024(3) 0.019(3) 0.006(2) 0.000(2) 0.000(2)
C6S 0.098(4) 0.081(4) 0.080(4) -0.010(3) -0.002(3) 0.003(3)
B6 0.027(3) 0.024(3) 0.016(3) 0.001(2) 0.003(2) 0.002(2)
B7 0.030(3) 0.021(2) 0.023(3) 0.004(2) -0.007(3) 0.001(2)
B8 0.024(3) 0.025(3) 0.023(3) 0.003(2) -0.003(2) 0.002(2)
B9 0.032(3) 0.025(3) 0.025(3) 0.003(2) -0.001(2) 0.002(2)
B10 0.029(3) 0.027(3) 0.023(3) 0.004(2) 0.003(2) 0.003(2)
B11 0.026(3) 0.025(3) 0.020(3) 0.005(2) 0.003(2) -0.001(2)
B12 0.029(3) 0.026(3) 0.024(3) 0.001(2) 0.002(2) 0.001(2)
C111 0.028(3) 0.028(3) 0.027(3) 0.004(2) 0.006(2) -0.001(2)
C112 0.029(3) 0.035(3) 0.023(3) 0.002(2) -0.001(2) 0.004(2)
C113 0.045(3) 0.036(3) 0.033(3) 0.007(2) 0.002(3) 0.006(3)
C114 0.038(3) 0.028(3) 0.058(4) 0.002(3) 0.009(3) 0.002(2)
C115 0.027(3) 0.034(3) 0.056(4) -0.007(3) 0.005(3) -0.002(2)
C116 0.022(2) 0.028(2) 0.035(3) 0.000(2) -0.001(2) -0.0021(19)
C121 0.037(3) 0.030(3) 0.030(3) -0.003(2) 0.007(2) -0.003(2)
C131 0.025(2) 0.035(3) 0.032(3) 0.003(2) 0.006(2) -0.001(2)
C211 0.034(3) 0.025(3) 0.024(3) -0.003(2) 0.003(2) -0.006(2)
C212 0.032(3) 0.029(3) 0.032(3) 0.006(2) 0.006(2) 0.001(2)
C213 0.031(3) 0.036(3) 0.038(3) 0.005(2) -0.005(2) -0.003(2)
C214 0.042(4) 0.055(4) 0.045(4) -0.009(3) -0.017(3) -0.013(3)
C215 0.058(4) 0.037(3) 0.057(4) -0.017(3) -0.008(3) -0.014(3)
C216 0.040(3) 0.030(3) 0.040(3) -0.006(2) -0.006(3) -0.002(2)
C221 0.028(2) 0.030(2) 0.032(3) 0.001(3) -0.003(2) 0.0088(19)
C231 0.033(3) 0.027(3) 0.033(3) -0.007(2) 0.002(2) 0.000(2)
C311 0.037(3) 0.033(3) 0.032(3) -0.010(2) -0.001(2) -0.006(2)
C312 0.035(3) 0.047(4) 0.046(4) -0.007(3) -0.009(3) 0.005(3)
C313 0.038(3) 0.047(4) 0.066(5) -0.019(3) -0.017(3) 0.001(3)
C314 0.040(4) 0.067(5) 0.078(5) -0.026(4) -0.005(4) -0.023(4)
C315 0.079(5) 0.036(4) 0.065(5) -0.002(3) -0.003(4) -0.019(3)
C316 0.053(4) 0.042(3) 0.052(4) 0.001(3) -0.008(3) -0.020(3)
C321 0.036(3) 0.041(3) 0.029(3) -0.013(2) -0.001(2) 0.007(3)
C331 0.047(4) 0.038(3) 0.025(3) 0.005(2) -0.003(2) 0.000(3)
C411 0.021(2) 0.035(3) 0.033(3) 0.002(2) 0.004(2) 0.004(2)
C412 0.030(3) 0.036(3) 0.052(4) 0.004(3) -0.010(3) 0.004(2)
C413 0.032(3) 0.045(4) 0.057(4) 0.013(3) -0.014(3) 0.000(3)
C414 0.038(3) 0.060(4) 0.037(4) 0.005(3) -0.009(3) 0.004(3)
C415 0.042(4) 0.053(4) 0.037(3) -0.012(3) -0.011(3) -0.001(3)
C416 0.034(3) 0.036(3) 0.035(3) -0.003(2) -0.003(2) -0.002(2)
C421 0.037(3) 0.046(3) 0.053(4) 0.016(3) -0.011(3) -0.014(3)
C431 0.029(3) 0.068(4) 0.030(3) -0.006(3) 0.002(2) 0.006(3)

loop_
_atom_type_symbol
_atom_type_description
_atom_type_scat_dispersion_real
_atom_type_scat_dispersion_imag
_atom_type_scat_source
C C 0.0033 0.0016 'International Tables Vol C Tables 4.2.6.8 and 6.1.1.4'
H H 0.0000 0.0000 'International Tables Vol C Tables 4.2.6.8 and 6.1.1.4'
B B 0.0013 0.0007 'International Tables Vol C Tables 4.2.6.8 and 6.1.1.4'
O O 0.0106 0.0060 'International Tables Vol C Tables 4.2.6.8 and 6.1.1.4'
P P 0.1023 0.0942 'International Tables Vol C Tables 4.2.6.8 and 6.1.1.4'
S S 0.1246 0.1234 'International Tables Vol C Tables 4.2.6.8 and 6.1.1.4'
Pd Pd -0.9988 1.0072 'International Tables Vol C Tables 4.2.6.8 and 6.1.1.4'

loop_
_geom_angle_atom_site_label_1
_geom_angle_atom_site_label_2
_geom_angle_atom_site_label_3
_geom_angle
B5 Pd1 B4 47.2(2)
B5 Pd1 B3 80.6(2)
B4 Pd1 B3 47.7(2)
B5 Pd1 B6 47.7(2)
B4 Pd1 B6 80.7(2)
B3 Pd1 B6 79.2(2)
B5 Pd1 S1 131.35(14)
B4 Pd1 S1 146.42(15)
B3 Pd1 S1 100.02(14)
B6 Pd1 S1 84.30(14)
B5 Pd1 P2 88.59(16)
B4 Pd1 P2 121.93(15)
B3 Pd1 P2 168.85(15)
B6 Pd1 P2 95.69(14)
S1 Pd1 P2 89.23(5)
B5 Pd1 P1 134.19(14)
B4 Pd1 P1 94.33(15)
B3 Pd1 P1 89.44(15)
B6 Pd1 P1 168.11(14)
S1 Pd1 P1 94.35(5)
P2 Pd1 P1 96.11(5)
B5 Pd1 Pd2 92.26(15)
B4 Pd1 Pd2 92.52(14)
B3 Pd1 Pd2 53.33(14)
B6 Pd1 Pd2 52.96(14)
S1 Pd1 Pd2 54.86(3)
P2 Pd1 Pd2 130.65(3)
P1 Pd1 Pd2 117.00(4)
O1 S1 O2 113.5(2)
O1 S1 Pd1 118.70(18)
O2 S1 Pd1 113.06(17)
O1 S1 Pd2 119.50(16)
O2 S1 Pd2 114.05(16)
Pd1 S1 Pd2 71.78(4)
C131 P1 C121 102.0(3)
C131 P1 C111 103.0(2)
C121 P1 C111 101.5(3)
C131 P1 Pd1 114.83(18)
C121 P1 Pd1 116.63(19)
C111 P1 Pd1 116.69(17)
C2S C1S C6S 108.9(10)
C2S C1S H1S 125.5
C6S C1S H1S 125.5
B7 Pd2 B11 47.9(2)
B7 Pd2 B6 80.9(2)
B11 Pd2 B6 47.4(2)
B7 Pd2 B3 47.41(19)
B11 Pd2 B3 80.2(2)
B6 Pd2 B3 78.35(19)
B7 Pd2 P4 121.73(14)
B11 Pd2 P4 88.49(15)
B6 Pd2 P4 96.33(14)
B3 Pd2 P4 168.25(15)
B7 Pd2 S1 144.05(14)
B11 Pd2 S1 130.04(15)
B6 Pd2 S1 83.08(14)
B3 Pd2 S1 97.84(14)
P4 Pd2 S1 91.84(4)
B7 Pd2 P3 91.54(16)
B11 Pd2 P3 130.57(15)
B6 Pd2 P3 169.58(14)
B3 Pd2 P3 91.25(14)
P4 Pd2 P3 93.75(5)
S1 Pd2 P3 99.27(5)
B7 Pd2 Pd1 91.75(14)
B11 Pd2 Pd1 91.50(15)
B6 Pd2 Pd1 52.63(14)
B3 Pd2 Pd1 52.31(13)
P4 Pd2 Pd1 131.89(4)
S1 Pd2 Pd1 53.37(3)
P3 Pd2 Pd1 121.00(4)
C231 P2 C211 103.7(3)
C231 P2 C221 99.4(3)
C211 P2 C221 104.4(2)
C231 P2 Pd1 115.43(18)
C211 P2 Pd1 112.99(18)
C221 P2 Pd1 118.9(2)
C1S C2S C3S 126.9(11)
C1S C2S H2S 116.6
C3S C2S H2S 116.6
C321 P3 C311 99.8(3)
C321 P3 C331 102.5(3)
C311 P3 C331 103.2(3)
C321 P3 Pd2 117.4(2)
C311 P3 Pd2 115.8(2)
C331 P3 Pd2 115.8(2)
C4S C3S C2S 118.8(11)
C4S C3S H3S 120.6
C2S C3S H3S 120.6
B8 B3 B7 60.0(3)
B8 B3 B4 58.3(3)
B7 B3 B4 107.4(4)
B8 B3 Pd1 118.0(3)
B7 B3 Pd1 122.5(3)
B4 B3 Pd1 64.9(2)
B8 B3 Pd2 118.1(3)
B7 B3 Pd2 63.5(2)
B4 B3 Pd2 122.7(3)
Pd1 B3 Pd2 74.36(16)
B8 B3 H3 120.1
B7 B3 H3 120.8
B4 B3 H3 120.8
Pd1 B3 H3 108.5
Pd2 B3 H3 109.0
C431 P4 C421 102.3(3)
C431 P4 C411 102.3(3)
C421 P4 C411 103.4(3)
C431 P4 Pd2 114.3(2)
C421 P4 Pd2 112.7(2)
C411 P4 Pd2 119.75(18)
C5S C4S C3S 124.3(11)
C5S C4S H4S 117.8
C3S C4S H4S 117.8
B9 B4 B8 60.7(3)
B9 B4 B5 60.2(3)
B8 B4 B5 107.8(4)
B9 B4 B3 107.4(4)
B8 B4 B3 58.0(3)
B5 B4 B3 107.6(4)
B9 B4 Pd1 121.2(3)
B8 B4 Pd1 120.1(3)
B5 B4 Pd1 66.2(2)
B3 B4 Pd1 67.4(2)
B9 B4 H4 119.1
B8 B4 H4 120.3
B5 B4 H4 122.6
B3 B4 H4 123.2
Pd1 B4 H4 108.7
C4S C5S C6S 118.8(10)
C4S C5S H5S 120.6
C6S C5S H5S 120.6
B10 B5 B9 61.2(3)
B10 B5 B4 107.3(4)
B9 B5 B4 58.2(3)
B10 B5 B6 58.7(3)
B9 B5 B6 107.7(4)
B4 B5 B6 108.2(4)
B10 B5 Pd1 120.9(3)
B9 B5 Pd1 119.8(4)
B4 B5 Pd1 66.6(2)
B6 B5 Pd1 67.9(2)
B10 B5 H5 119.8
B9 B5 H5 120.2
B4 B5 H5 123.2
B6 B5 H5 122.2
Pd1 B5 H5 108.5
C1S C6S C5S 121.8(9)
C1S C6S H6S 119.1
C5S C6S H6S 119.1
B10 B6 B11 58.8(3)
B10 B6 B5 58.2(3)
B11 B6 B5 106.3(4)
B10 B6 Pd1 117.4(3)
B11 B6 Pd1 122.4(3)
B5 B6 Pd1 64.5(2)
B10 B6 Pd2 118.1(3)
B11 B6 Pd2 64.6(2)
B5 B6 Pd2 122.7(3)
Pd1 B6 Pd2 74.41(16)
B10 B6 H6 120.7
B11 B6 H6 121.2
B5 B6 H6 121.4
Pd1 B6 H6 108.8
Pd2 B6 H6 108.3
B12 B7 B8 60.0(3)
B12 B7 B11 58.2(3)
B8 B7 B11 106.0(4)
B12 B7 B3 105.9(4)
B8 B7 B3 57.4(3)
B11 B7 B3 107.7(4)
B12 B7 Pd2 120.0(3)
B8 B7 Pd2 120.9(3)
B11 B7 Pd2 66.8(2)
B3 B7 Pd2 69.1(2)
B12 B7 H7 121.0
B8 B7 H7 121.0
B11 B7 H7 123.5
B3 B7 H7 122.8
Pd2 B7 H7 107.7
B3 B8 B4 63.7(3)
B3 B8 B9 110.9(4)
B4 B8 B9 59.5(3)
B3 B8 B12 110.0(4)
B4 B8 B12 108.9(4)
B9 B8 B12 60.0(3)
B3 B8 B7 62.6(3)
B4 B8 B7 113.8(4)
B9 B8 B7 110.1(4)
B12 B8 B7 60.0(3)
B3 B8 H8 118.7
B4 B8 H8 119.2
B9 B8 H8 121.4
B12 B8 H8 122.2
B7 B8 H8 119.0
B4 B9 B8 59.8(3)
B4 B9 B12 109.7(4)
B8 B9 B12 60.7(3)
B4 B9 B5 61.6(3)
B8 B9 B5 108.1(4)
B12 B9 B5 108.2(4)
B4 B9 B10 108.0(4)
B8 B9 B10 106.8(4)
B12 B9 B10 59.7(3)
B5 B9 B10 58.7(3)
B4 B9 H9 120.6
B8 B9 H9 122.1
B12 B9 H9 120.9
B5 B9 H9 121.6
B10 B9 H9 123.0
B5 B10 B6 63.2(3)
B5 B10 B11 113.5(4)
B6 B10 B11 62.7(3)
B5 B10 B12 109.3(4)
B6 B10 B12 109.7(4)
B11 B10 B12 59.3(3)
B5 B10 B9 60.1(3)
B6 B10 B9 110.5(4)
B11 B10 B9 108.9(4)
B12 B10 B9 59.6(3)
B5 B10 H10 118.9
B6 B10 H10 119.0
B11 B10 H10 119.6
B12 B10 H10 122.3
B9 B10 H10 121.8
B12 B11 B10 60.7(3)
B12 B11 B7 60.0(3)
B10 B11 B7 107.9(4)
B12 B11 B6 107.3(4)
B10 B11 B6 58.5(3)
B7 B11 B6 107.5(4)
B12 B11 Pd2 120.3(4)
B10 B11 Pd2 120.9(3)
B7 B11 Pd2 65.3(2)
B6 B11 Pd2 68.1(2)
B12 B11 H11 119.7
B10 B11 H11 119.8
B7 B11 H11 123.1
B6 B11 H11 122.7
Pd2 B11 H11 108.8
B11 B12 B9 110.3(4)
B11 B12 B10 60.0(3)
B9 B12 B10 60.7(3)
B11 B12 B7 61.8(3)
B9 B12 B7 109.5(4)
B10 B12 B7 108.8(4)
B11 B12 B8 108.9(4)
B9 B12 B8 59.3(3)
B10 B12 B8 106.5(4)
B7 B12 B8 60.1(3)
B11 B12 H12 120.1
B9 B12 H12 120.6
B10 B12 H12 122.3
B7 B12 H12 120.5
B8 B12 H12 122.8
C112 C111 C116 118.8(5)
C112 C111 P1 120.4(4)
C116 C111 P1 120.8(4)
C111 C112 C113 120.7(5)
C111 C112 H112 119.7
C113 C112 H112 119.7
C114 C113 C112 120.0(6)
C114 C113 H113 120.0
C112 C113 H113 120.0
C113 C114 C115 119.9(5)
C113 C114 H114 120.0
C115 C114 H114 120.0
C116 C115 C114 119.9(6)
C116 C115 H115 120.1
C114 C115 H115 120.1
C115 C116 C111 120.7(5)
C115 C116 H116 119.6
C111 C116 H116 119.6
P1 C121 H12A 109.5
P1 C121 H12B 109.5
H12A C121 H12B 109.5
P1 C121 H12C 109.5
H12A C121 H12C 109.5
H12B C121 H12C 109.5
P1 C131 H13A 109.5
P1 C131 H13B 109.5
H13A C131 H13B 109.5
P1 C131 H13C 109.5
H13A C131 H13C 109.5
H13B C131 H13C 109.5
C212 C211 C216 119.2(5)
C212 C211 P2 120.9(4)
C216 C211 P2 119.8(4)
C211 C212 C213 120.3(5)
C211 C212 H212 119.9
C213 C212 H212 119.9
C214 C213 C212 119.7(6)
C214 C213 H213 120.1
C212 C213 H213 120.1
C213 C214 C215 120.4(6)
C213 C214 H214 119.8
C215 C214 H214 119.8
C216 C215 C214 120.6(6)
C216 C215 H215 119.7
C214 C215 H215 119.7
C215 C216 C211 119.7(6)
C215 C216 H216 120.1
C211 C216 H216 120.1
P2 C221 H22A 109.5
P2 C221 H22B 109.5
H22A C221 H22B 109.5
P2 C221 H22C 109.5
H22A C221 H22C 109.5
H22B C221 H22C 109.5
P2 C231 H23A 109.5
P2 C231 H23B 109.5
H23A C231 H23B 109.5
P2 C231 H23C 109.5
H23A C231 H23C 109.5
H23B C231 H23C 109.5
C312 C311 C316 118.9(6)
C312 C311 P3 121.9(5)
C316 C311 P3 119.1(5)
C311 C312 C313 119.9(6)
C311 C312 H312 120.1
C313 C312 H312 120.1
C314 C313 C312 121.4(7)
C314 C313 H313 119.3
C312 C313 H313 119.3
C313 C314 C315 119.8(6)
C313 C314 H314 120.1
C315 C314 H314 120.1
C316 C315 C314 120.4(7)
C316 C315 H315 119.8
C314 C315 H315 119.8
C315 C316 C311 119.5(7)
C315 C316 H316 120.2
C311 C316 H316 120.2
P3 C321 H32A 109.5
P3 C321 H32B 109.5
H32A C321 H32B 109.5
P3 C321 H32C 109.5
H32A C321 H32C 109.5
H32B C321 H32C 109.5
P3 C331 H33A 109.5
P3 C331 H33B 109.5
H33A C331 H33B 109.5
P3 C331 H33C 109.5
H33A C331 H33C 109.5
H33B C331 H33C 109.5
C416 C411 C412 118.1(5)
C416 C411 P4 121.4(4)
C412 C411 P4 120.5(4)
C413 C412 C411 120.0(6)
C413 C412 H412 120.0
C411 C412 H412 120.0
C414 C413 C412 122.3(6)
C414 C413 H413 118.9
C412 C413 H413 118.9
C413 C414 C415 117.8(6)
C413 C414 H414 121.1
C415 C414 H414 121.1
C414 C415 C416 120.6(6)
C414 C415 H415 119.7
C416 C415 H415 119.7
C411 C416 C415 121.2(6)
C411 C416 H416 119.4
C415 C416 H416 119.4
P4 C421 H42A 109.5
P4 C421 H42B 109.5
H42A C421 H42B 109.5
P4 C421 H42C 109.5
H42A C421 H42C 109.5
H42B C421 H42C 109.5
P4 C431 H43A 109.5
P4 C431 H43B 109.5
H43A C431 H43B 109.5
P4 C431 H43C 109.5
H43A C431 H43C 109.5
H43B C431 H43C 109.5

loop_
_geom_bond_atom_site_label_1
_geom_bond_atom_site_label_2
_geom_bond_distance
Pd1 B5 2.253(5)
Pd1 B4 2.260(5)
Pd1 B3 2.304(5)
Pd1 B6 2.313(5)
Pd1 S1 2.3689(13)
Pd1 P2 2.3798(13)
Pd1 P1 2.4172(13)
Pd1 Pd2 2.8041(6)
S1 O1 1.455(4)
S1 O2 1.460(4)
S1 Pd2 2.4139(13)
P1 C131 1.808(5)
P1 C121 1.814(6)
P1 C111 1.823(5)
C1S C2S 1.347(11)
C1S C6S 1.453(12)
C1S H1S 0.9500
Pd2 B7 2.237(5)
Pd2 B11 2.262(6)
Pd2 B6 2.324(5)
Pd2 B3 2.336(5)
Pd2 P4 2.3915(13)
Pd2 P3 2.4276(15)
P2 C231 1.819(6)
P2 C211 1.825(6)
P2 C221 1.827(5)
C2S C3S 1.382(12)
C2S H2S 0.9500
P3 C321 1.819(6)
P3 C311 1.825(6)
P3 C331 1.822(6)
C3S C4S 1.315(11)
C3S H3S 0.9500
B3 B8 1.748(8)
B3 B7 1.841(8)
B3 B4 1.847(8)
B3 H3 1.1200
P4 C431 1.807(6)
P4 C421 1.811(6)
P4 C411 1.830(6)
C4S C5S 1.208(12)
C4S H4S 0.9500
B4 B9 1.747(8)
B4 B8 1.752(8)
B4 B5 1.808(8)
B4 H4 1.1200
C5S C6S 1.470(12)
C5S H5S 0.9500
B5 B10 1.757(8)
B5 B9 1.784(8)
B5 B6 1.846(8)
B5 H5 1.1200
C6S H6S 0.9500
B6 B10 1.766(8)
B6 B11 1.842(8)
B6 H6 1.1200
B7 B12 1.794(8)
B7 B8 1.796(8)
B7 B11 1.827(8)
B7 H7 1.1200
B8 B9 1.769(8)
B8 B12 1.794(8)
B8 H8 1.1200
B9 B12 1.783(9)
B9 B10 1.803(8)
B9 H9 1.1200
B10 B11 1.773(9)
B10 B12 1.785(8)
B10 H10 1.1200
B11 B12 1.762(8)
B11 H11 1.1200
B12 H12 1.1200
C111 C112 1.398(8)
C111 C116 1.407(7)
C112 C113 1.394(8)
C112 H112 0.9500
C113 C114 1.396(9)
C113 H113 0.9500
C114 C115 1.396(9)
C114 H114 0.9500
C115 C116 1.390(8)
C115 H115 0.9500
C116 H116 0.9500
C121 H12A 0.9800
C121 H12B 0.9800
C121 H12C 0.9800
C131 H13A 0.9800
C131 H13B 0.9800
C131 H13C 0.9800
C211 C212 1.395(8)
C211 C216 1.409(8)
C212 C213 1.394(8)
C212 H212 0.9500
C213 C214 1.376(10)
C213 H213 0.9500
C214 C215 1.390(10)
C214 H214 0.9500
C215 C216 1.373(9)
C215 H215 0.9500
C216 H216 0.9500
C221 H22A 0.9800
C221 H22B 0.9800
C221 H22C 0.9800
C231 H23A 0.9800
C231 H23B 0.9800
C231 H23C 0.9800
C311 C312 1.388(8)
C311 C316 1.404(9)
C312 C313 1.390(9)
C312 H312 0.9500
C313 C314 1.338(12)
C313 H313 0.9500
C314 C315 1.394(12)
C314 H314 0.9500
C315 C316 1.383(9)
C315 H315 0.9500
C316 H316 0.9500
C321 H32A 0.9800
C321 H32B 0.9800
C321 H32C 0.9800
C331 H33A 0.9800
C331 H33B 0.9800
C331 H33C 0.9800
C411 C416 1.385(8)
C411 C412 1.401(8)
C412 C413 1.384(9)
C412 H412 0.9500
C413 C414 1.381(9)
C413 H413 0.9500
C414 C415 1.389(10)
C414 H414 0.9500
C415 C416 1.399(9)
C415 H415 0.9500
C416 H416 0.9500
C421 H42A 0.9800
C421 H42B 0.9800
C421 H42C 0.9800
C431 H43A 0.9800
C431 H43B 0.9800
C431 H43C 0.9800
